data_1505375
loop_
_publ_author_name
'Schulz, Verena'
'Davoust, Marion'
'Lemari\'e, Margareth'
'Lohier, Jean-Fran\,cois'
'Santos, Jana Sopkova de Oliveira'
'Metzner, Patrick'
'Bri\`ere, Jean-Fran\,cois'

_publ_section_title
;
 Straightforward stereoselective synthesis of spiro-epoxyoxindoles.
;
_journal_issue 9
_journal_name_full 'Organic letters'
_journal_page_first 1745
_journal_page_last 1748
_journal_paper_doi 10.1021/ol070439x
_journal_volume 9
_journal_year 2007
_chemical_absolute_configuration ad
_chemical_compound_source synthetised
_chemical_formula_moiety 'C16 H11 N O3'
_chemical_formula_sum 'C16 H11 N O3'
_chemical_formula_weight 265.26
_chemical_melting_point 422(3)
_chemical_name_systematic
;
 3'-benzoylspiro[3H-indole-3,2'-oxiran]-2(1H)-one
;
_space_group_IT_number 2
_symmetry_cell_setting triclinic
_symmetry_space_group_name_Hall '-P 1'
_symmetry_space_group_name_H-M 'P -1'
_atom_sites_solution_hydrogens geom
_atom_sites_solution_primary direct
_atom_sites_solution_secondary difmap
_audit_creation_method SHELXL-97
_cell_angle_alpha 93.3990(10)
_cell_angle_beta 95.4780(10)
_cell_angle_gamma 98.8020(10)
_cell_formula_units_Z 2
_cell_length_a 7.05350(10)
_cell_length_b 8.5530(2)
_cell_length_c 10.4821(2)
_cell_measurement_reflns_used 9432
_cell_measurement_temperature 100(2)
_cell_measurement_theta_max 39.27
_cell_measurement_theta_min 2.42
_cell_volume 620.31(2)
_computing_cell_refinement 'Bruker SMART'
_computing_data_collection 'Bruker SMART'
_computing_data_reduction 'Bruker SAINT'
_computing_molecular_graphics 'ORTEP-3 (Farrugia, 1997)'
_computing_publication_material 'SHELXL-97 (Sheldrick, 1997)'
_computing_structure_refinement 'SHELXL-97 (Sheldrick, 1997)'
_computing_structure_solution 'SHELXS-97 (Sheldrick, 1990)'
_diffrn_ambient_temperature 100(2)
_diffrn_measured_fraction_theta_full 0.985
_diffrn_measured_fraction_theta_max 0.985
_diffrn_measurement_device_type 'KAPPA APEX II CCD area detector'
_diffrn_measurement_method 'phi and omega scans'
_diffrn_radiation_monochromator graphite
_diffrn_radiation_source 'fine-focus sealed tube'
_diffrn_radiation_type MoK\a
_diffrn_radiation_wavelength 0.71073
_diffrn_reflns_av_R_equivalents 0.0312
_diffrn_reflns_av_sigmaI/netI 0.0306
_diffrn_reflns_limit_h_max 12
_diffrn_reflns_limit_h_min -8
_diffrn_reflns_limit_k_max 15
_diffrn_reflns_limit_k_min -15
_diffrn_reflns_limit_l_max 18
_diffrn_reflns_limit_l_min -18
_diffrn_reflns_number 30349
_diffrn_reflns_theta_full 39.27
_diffrn_reflns_theta_max 39.27
_diffrn_reflns_theta_min 2.42
_diffrn_standards_decay_% 0
_diffrn_standards_number 0
_exptl_absorpt_coefficient_mu 0.099
_exptl_absorpt_correction_T_max 0.98458
_exptl_absorpt_correction_T_min 0.96395
_exptl_absorpt_correction_type numerical
_exptl_absorpt_process_details 'Bruker SAINT'
_exptl_crystal_colour 'translucent light yellow'
_exptl_crystal_density_diffrn 1.420
_exptl_crystal_density_method 'not measured'
_exptl_crystal_description prism
_exptl_crystal_F_000 276
_exptl_crystal_size_max 0.540
_exptl_crystal_size_mid 0.390
_exptl_crystal_size_min 0.320
_refine_diff_density_max 0.700
_refine_diff_density_min -0.226
_refine_diff_density_rms 0.082
_refine_ls_extinction_method none
_refine_ls_goodness_of_fit_ref 1.061
_refine_ls_hydrogen_treatment mixed
_refine_ls_matrix_type full
_refine_ls_number_parameters 225
_refine_ls_number_reflns 7256
_refine_ls_number_restraints 0
_refine_ls_restrained_S_all 1.061
_refine_ls_R_factor_all 0.0731
_refine_ls_R_factor_gt 0.0475
_refine_ls_shift/su_max 0.000
_refine_ls_shift/su_mean 0.000
_refine_ls_structure_factor_coef Fsqd
_refine_ls_weighting_details 'calc w=1/[\s^2^(Fo^2^)+(0.0777P)^2^+0.1328P] where P=(Fo^2^+2Fc^2^)/3'
_refine_ls_weighting_scheme calc
_refine_ls_wR_factor_gt 0.1250
_refine_ls_wR_factor_ref 0.1454
_reflns_number_gt 5351
_reflns_number_total 7256
_reflns_threshold_expression >2sigma(I)
_cod_data_source_file ol070439xsi20070221_035638.cif
_cod_data_source_block 5a
_cod_depositor_comments
;
The following automatic conversions were performed:

'_chemical_melting_point' value '146-152\%C' was changed to '422(3)'
- it was converted from degrees Celsius(C) to Kelvins(K), the average
value was taken and precision was
estimated.

'_symmetry_cell_setting' value 'Triclinic' changed to
'triclinic' according to
/home/saulius/struct/CIF-dictionaries/cif_core.dic dictionary named
'cif_core.dic' version 2.4.1 from 2010-06-29.

Automatic conversion script
Id: cif_fix_values 1715 2011-07-08 13:25:40Z adriana 
;
_cod_original_sg_symbol_H-M 'P-1   '
_cod_database_code 1505375

loop_
_symmetry_equiv_pos_as_xyz
'x, y, z'
'-x, -y, -z'

loop_
_atom_site_label
_atom_site_type_symbol
_atom_site_fract_x
_atom_site_fract_y
_atom_site_fract_z
_atom_site_U_iso_or_equiv
_atom_site_adp_type
_atom_site_occupancy
_atom_site_symmetry_multiplicity
_atom_site_calc_flag
C4 C 0.12510(11) 0.06292(8) 0.64359(7) 0.01240(11) Uani 1 1 d
C2 C 0.24909(10) 0.30791(8) 0.58045(7) 0.01195(11) Uani 1 1 d
C1 C 0.36605(10) 0.18374(8) 0.53533(7) 0.01206(11) Uani 1 1 d
C3 C 0.08781(10) 0.21899(8) 0.63886(7) 0.01218(11) Uani 1 1 d
C9 C 0.36290(11) 0.46796(9) 0.62225(8) 0.01376(12) Uani 1 1 d
C8 C -0.07872(11) 0.26120(10) 0.68041(8) 0.01586(13) Uani 1 1 d
C5 C 0.00298(12) -0.05263(9) 0.69606(8) 0.01593(13) Uani 1 1 d
C7 C -0.20374(12) 0.14582(11) 0.73337(9) 0.01814(14) Uani 1 1 d
C11 C 0.47019(12) 0.63116(9) 0.83529(8) 0.01681(14) Uani 1 1 d
C6 C -0.16193(12) -0.00744(10) 0.74238(8) 0.01800(14) Uani 1 1 d
C10 C 0.31192(12) 0.56906(9) 0.73212(8) 0.01610(13) Uani 1 1 d
C12 C 0.64989(15) 0.58133(12) 0.84188(10) 0.02372(17) Uani 1 1 d
C14 C 0.76306(16) 0.76124(13) 1.02759(9) 0.02584(19) Uani 1 1 d
C16 C 0.43755(14) 0.74617(12) 0.92787(10) 0.02419(18) Uani 1 1 d
C13 C 0.79584(17) 0.64566(13) 0.93746(11) 0.0277(2) Uani 1 1 d
C15 C 0.58420(16) 0.81091(13) 1.02292(10) 0.0278(2) Uani 1 1 d
O2 O 0.23121(9) 0.43985(7) 0.50757(6) 0.01538(11) Uani 1 1 d
O1 O 0.50261(9) 0.20725(7) 0.47114(6) 0.01541(11) Uani 1 1 d
O3 O 0.14900(10) 0.59945(8) 0.73450(8) 0.02402(14) Uani 1 1 d
N1 N 0.29455(10) 0.04728(7) 0.58569(7) 0.01351(11) Uani 1 1 d
H5 H 0.4973(19) 0.4799(16) 0.6050(13) 0.016(3) Uiso 1 1 d
H3 H -0.316(2) 0.177(2) 0.7630(16) 0.032(4) Uiso 1 1 d
H2 H -0.244(2) -0.084(2) 0.7825(16) 0.032(4) Uiso 1 1 d
H1 H 0.351(3) -0.046(2) 0.5743(18) 0.042(5) Uiso 1 1 d
H4 H -0.105(2) 0.3684(19) 0.6691(15) 0.028(4) Uiso 1 1 d
H10 H 0.027(2) -0.1608(18) 0.6993(14) 0.022(3) Uiso 1 1 d
H9 H 0.311(2) 0.784(2) 0.9218(16) 0.035(4) Uiso 1 1 d
H8 H 0.867(3) 0.810(2) 1.0963(18) 0.041(5) Uiso 1 1 d
H6 H 0.670(3) 0.503(2) 0.7767(19) 0.046(5) Uiso 1 1 d
H7 H 0.924(3) 0.611(2) 0.9384(18) 0.045(5) Uiso 1 1 d
H11 H 0.560(3) 0.899(2) 1.0898(19) 0.047(5) Uiso 1 1 d

loop_
_atom_site_aniso_label
_atom_site_aniso_U_11
_atom_site_aniso_U_22
_atom_site_aniso_U_33
_atom_site_aniso_U_23
_atom_site_aniso_U_13
_atom_site_aniso_U_12
C4 0.0120(3) 0.0120(2) 0.0132(3) -0.0001(2) 0.0020(2) 0.0022(2)
C2 0.0110(3) 0.0107(2) 0.0145(3) 0.0004(2) 0.0023(2) 0.0027(2)
C1 0.0113(3) 0.0111(2) 0.0138(3) -0.0010(2) 0.0020(2) 0.0021(2)
C3 0.0106(3) 0.0121(2) 0.0141(3) 0.0003(2) 0.0025(2) 0.0024(2)
C9 0.0132(3) 0.0120(3) 0.0161(3) -0.0010(2) 0.0025(2) 0.0020(2)
C8 0.0120(3) 0.0169(3) 0.0197(3) 0.0009(2) 0.0043(2) 0.0039(2)
C5 0.0172(3) 0.0138(3) 0.0166(3) 0.0021(2) 0.0033(2) 0.0007(2)
C7 0.0128(3) 0.0218(3) 0.0202(3) 0.0015(3) 0.0048(2) 0.0020(2)
C11 0.0188(3) 0.0135(3) 0.0180(3) -0.0018(2) 0.0049(3) 0.0014(2)
C6 0.0155(3) 0.0199(3) 0.0177(3) 0.0020(3) 0.0043(2) -0.0017(3)
C10 0.0164(3) 0.0119(3) 0.0203(3) -0.0021(2) 0.0049(2) 0.0025(2)
C12 0.0254(4) 0.0226(4) 0.0231(4) -0.0054(3) -0.0031(3) 0.0098(3)
C14 0.0303(5) 0.0284(4) 0.0163(3) -0.0004(3) 0.0001(3) -0.0012(4)
C16 0.0219(4) 0.0242(4) 0.0250(4) -0.0096(3) 0.0094(3) -0.0006(3)
C13 0.0271(5) 0.0294(4) 0.0258(4) -0.0015(3) -0.0059(3) 0.0081(4)
C15 0.0297(5) 0.0296(4) 0.0212(4) -0.0094(3) 0.0095(3) -0.0036(4)
O2 0.0161(2) 0.0137(2) 0.0168(2) 0.00359(18) 0.00100(19) 0.00328(18)
O1 0.0139(2) 0.0141(2) 0.0191(3) -0.00064(18) 0.00665(19) 0.00270(18)
O3 0.0171(3) 0.0210(3) 0.0343(4) -0.0069(3) 0.0056(2) 0.0059(2)
N1 0.0139(3) 0.0104(2) 0.0172(3) 0.00014(19) 0.0045(2) 0.00372(19)

loop_
_atom_type_symbol
_atom_type_description
_atom_type_scat_dispersion_real
_atom_type_scat_dispersion_imag
_atom_type_scat_source
C C 0.0033 0.0016 'International Tables Vol C Tables 4.2.6.8 and 6.1.1.4'
H H 0.0000 0.0000 'International Tables Vol C Tables 4.2.6.8 and 6.1.1.4'
N N 0.0061 0.0033 'International Tables Vol C Tables 4.2.6.8 and 6.1.1.4'
O O 0.0106 0.0060 'International Tables Vol C Tables 4.2.6.8 and 6.1.1.4'

loop_
_geom_angle_atom_site_label_1
_geom_angle_atom_site_label_2
_geom_angle_atom_site_label_3
_geom_angle
C5 C4 C3 121.73(7)
C5 C4 N1 128.34(7)
C3 C4 N1 109.91(6)
O2 C2 C3 123.55(6)
O2 C2 C9 58.87(5)
C3 C2 C9 128.91(6)
O2 C2 C1 119.69(6)
C3 C2 C1 105.30(6)
C9 C2 C1 115.33(6)
O1 C1 N1 127.95(7)
O1 C1 C2 125.79(7)
N1 C1 C2 106.19(6)
C8 C3 C4 120.93(7)
C8 C3 C2 132.57(7)
C4 C3 C2 106.46(6)
O2 C9 C2 57.74(5)
O2 C9 C10 117.98(7)
C2 C9 C10 121.66(7)
O2 C9 H5 112.8(8)
C2 C9 H5 114.2(8)
C10 C9 H5 118.1(8)
C3 C8 C7 117.97(7)
C3 C8 H4 118.5(9)
C7 C8 H4 123.5(9)
C4 C5 C6 116.96(7)
C4 C5 H10 122.5(9)
C6 C5 H10 120.5(9)
C6 C7 C8 120.72(8)
C6 C7 H3 122.1(10)
C8 C7 H3 117.2(10)
C12 C11 C16 118.95(8)
C12 C11 C10 122.64(7)
C16 C11 C10 118.41(8)
C7 C6 C5 121.59(7)
C7 C6 H2 120.5(10)
C5 C6 H2 117.9(10)
O3 C10 C11 122.32(7)
O3 C10 C9 120.92(8)
C11 C10 C9 116.75(7)
C13 C12 C11 120.90(9)
C13 C12 H6 121.4(11)
C11 C12 H6 117.7(11)
C13 C14 C15 119.99(9)
C13 C14 H8 120.8(11)
C15 C14 H8 119.2(10)
C15 C16 C11 120.00(9)
C15 C16 H9 121.0(10)
C11 C16 H9 118.9(10)
C14 C13 C12 119.73(10)
C14 C13 H7 120.8(11)
C12 C13 H7 119.4(11)
C14 C15 C16 120.43(9)
C14 C15 H11 120.1(11)
C16 C15 H11 119.5(11)
C2 O2 C9 63.38(5)
C1 N1 C4 111.17(6)
C1 N1 H1 121.0(11)
C4 N1 H1 127.6(11)

loop_
_geom_bond_atom_site_label_1
_geom_bond_atom_site_label_2
_geom_bond_distance
C4 C5 1.3840(11)
C4 C3 1.4023(10)
C4 N1 1.4116(10)
C2 O2 1.4143(9)
C2 C3 1.4733(10)
C2 C9 1.4952(10)
C2 C1 1.5216(10)
C1 O1 1.2253(9)
C1 N1 1.3561(10)
C3 C8 1.3815(10)
C9 O2 1.4317(10)
C9 C10 1.5032(11)
C9 H5 0.973(14)
C8 C7 1.3970(12)
C8 H4 0.974(16)
C5 C6 1.4004(12)
C5 H10 0.967(15)
C7 C6 1.3935(13)
C7 H3 0.943(17)
C11 C12 1.3946(13)
C11 C16 1.4004(12)
C11 C10 1.4892(12)
C6 H2 0.949(17)
C10 O3 1.2185(10)
C12 C13 1.3895(14)
C12 H6 0.963(19)
C14 C13 1.3872(15)
C14 C15 1.3890(17)
C14 H8 1.001(18)
C16 C15 1.3899(15)
C16 H9 0.988(17)
C13 H7 0.996(19)
C15 H11 1.04(2)
N1 H1 0.948(18)

loop_
_cod_related_entry_id
_cod_related_entry_code
_cod_related_entry_database
1 319354 ChemSpider
